data_4324945
loop_
_publ_author_name
'Wen-Bo Pei'
'Jian-Sheng Wu'
'Zheng-Fang Tian'
'Xiao-Ming Ren'
'You Song'

_publ_section_title
;
 Stack Pattern of the Countercation-Modulating Magnetic Property of
 Low-Dimensional [Pt(mnt)2]- Monoanion Spin Systems
;
_journal_name_full 'Inorganic Chemistry'
_journal_page_first 3970
_journal_page_last 3980
_journal_paper_doi 10.1021/ic102406u
_journal_volume 50
_journal_year 2011
_chemical_formula_sum 'C23 H15 N8 Pt S4'
_chemical_formula_weight 726.79
_chemical_name_systematic
; 
 ? 
;
_space_group_IT_number 14
_symmetry_cell_setting monoclinic
_symmetry_space_group_name_Hall '-P 2ybc'
_symmetry_space_group_name_H-M 'P 1 21/c 1'
_atom_sites_solution_hydrogens geom
_atom_sites_solution_primary direct
_atom_sites_solution_secondary difmap
_audit_creation_method SHELXL-97
_cell_angle_alpha 90.00
_cell_angle_beta 105.571(4)
_cell_angle_gamma 90.00
_cell_formula_units_Z 4
_cell_length_a 12.404(3)
_cell_length_b 31.060(7)
_cell_length_c 7.2419(17)
_cell_measurement_reflns_used 3757
_cell_measurement_temperature 293(2)
_cell_measurement_theta_max 23.6283
_cell_measurement_theta_min 2.1505
_cell_volume 2687.7(11)
_computing_structure_refinement 'SHELXL-97 (Sheldrick, 1997)'
_computing_structure_solution 'SHELXS-97 (Sheldrick, 1990)'
_diffrn_ambient_temperature 293(2)
_diffrn_measured_fraction_theta_full 0.986
_diffrn_measured_fraction_theta_max 0.986
_diffrn_measurement_device_type 'CCD area detector'
_diffrn_measurement_method 'phi and omega scans'
_diffrn_radiation_monochromator graphite
_diffrn_radiation_source 'fine-focus sealed tube'
_diffrn_radiation_type MoK\a
_diffrn_radiation_wavelength 0.71073
_diffrn_reflns_av_R_equivalents 0.1213
_diffrn_reflns_av_sigmaI/netI 0.0982
_diffrn_reflns_limit_h_max 14
_diffrn_reflns_limit_h_min -8
_diffrn_reflns_limit_k_max 36
_diffrn_reflns_limit_k_min -35
_diffrn_reflns_limit_l_max 8
_diffrn_reflns_limit_l_min -8
_diffrn_reflns_number 13023
_diffrn_reflns_theta_full 24.99
_diffrn_reflns_theta_max 24.99
_diffrn_reflns_theta_min 1.83
_exptl_absorpt_coefficient_mu 5.560
_exptl_absorpt_correction_T_max 0.4391
_exptl_absorpt_correction_T_min 0.3902
_exptl_absorpt_correction_type multi-scan
_exptl_absorpt_process_details 'SADABS(Bruker, 2000)'
_exptl_crystal_colour dark-green
_exptl_crystal_density_diffrn 1.796
_exptl_crystal_description Block
_exptl_crystal_F_000 1404.0
_exptl_crystal_size_max 0.20
_exptl_crystal_size_mid 0.15
_exptl_crystal_size_min 0.15
_refine_diff_density_max 2.849
_refine_diff_density_min -3.275
_refine_diff_density_rms 0.219
_refine_ls_extinction_method none
_refine_ls_goodness_of_fit_ref 1.026
_refine_ls_hydrogen_treatment constr
_refine_ls_matrix_type full
_refine_ls_number_parameters 320
_refine_ls_number_reflns 4672
_refine_ls_number_restraints 0
_refine_ls_restrained_S_all 1.026
_refine_ls_R_factor_all 0.1219
_refine_ls_R_factor_gt 0.0983
_refine_ls_shift/su_max 0.001
_refine_ls_shift/su_mean 0.000
_refine_ls_structure_factor_coef Fsqd
_refine_ls_weighting_details 'calc w=1/[\s^2^(Fo^2^)+(0.1320P)^2^+31.3427P] where P=(Fo^2^+2Fc^2^)/3'
_refine_ls_weighting_scheme calc
_refine_ls_wR_factor_gt 0.2493
_refine_ls_wR_factor_ref 0.2618
_reflns_number_gt 3319
_reflns_number_total 4672
_reflns_threshold_expression >2sigma(I)
_cod_data_source_file ic102406u_si_002_1.cif
_cod_data_source_block CCDC781810
_cod_database_code 4324945

loop_
_symmetry_equiv_pos_as_xyz
'x, y, z'
'-x, y+1/2, -z+1/2'
'-x, -y, -z'
'x, -y-1/2, z-1/2'

loop_
_atom_site_label
_atom_site_type_symbol
_atom_site_fract_x
_atom_site_fract_y
_atom_site_fract_z
_atom_site_U_iso_or_equiv
_atom_site_adp_type
_atom_site_occupancy
_atom_site_symmetry_multiplicity
_atom_site_calc_flag
_atom_site_refinement_flags
C1 C 0.0744(17) 0.1201(8) 0.626(3) 0.073(4) Uani 1 1 d .
C2 C 0.135(2) 0.0798(10) 0.683(4) 0.105(8) Uani 1 1 d .
C3 C -0.0246(19) 0.1295(8) 0.561(3) 0.083(6) Uani 1 1 d .
C4 C -0.098(2) 0.0903(11) 0.523(4) 0.107(9) Uani 1 1 d .
C5 C 0.1428(16) 0.3181(8) 0.651(2) 0.073(6) Uani 1 1 d .
C6 C 0.2053(19) 0.3567(7) 0.691(3) 0.074(5) Uani 1 1 d .
C7 C 0.0275(17) 0.3152(8) 0.584(3) 0.073(4) Uani 1 1 d .
C8 C -0.020(2) 0.3645(12) 0.554(3) 0.098(9) Uani 1 1 d .
C9 C 0.6565(19) 0.0853(7) 0.864(4) 0.088(7) Uani 1 1 d .
H9 H 0.7188 0.0928 0.8225 0.105 Uiso 1 1 calc R
C10 C 0.670(2) 0.0629(8) 1.034(4) 0.091(7) Uani 1 1 d .
H10 H 0.7409 0.0540 1.1051 0.110 Uiso 1 1 calc R
C11 C 0.570(2) 0.0536(6) 1.096(3) 0.082(7) Uani 1 1 d .
C12 C 0.4722(19) 0.0657(7) 0.972(4) 0.096(8) Uani 1 1 d .
H12 H 0.4070 0.0585 1.0048 0.115 Uiso 1 1 calc R
C13 C 0.4600(19) 0.0868(7) 0.806(4) 0.083(6) Uani 1 1 d .
H13 H 0.3897 0.0942 0.7289 0.100 Uiso 1 1 calc R
C14 C 0.547(2) 0.1217(8) 0.581(3) 0.097(8) Uani 1 1 d .
H14A H 0.6063 0.1120 0.5272 0.116 Uiso 1 1 calc R
H14B H 0.4763 0.1153 0.4884 0.116 Uiso 1 1 calc R
C15 C 0.5562(19) 0.1680(8) 0.607(3) 0.077(6) Uani 1 1 d .
C16 C 0.4612(14) 0.1941(9) 0.572(3) 0.086(7) Uani 1 1 d .
H16 H 0.3909 0.1812 0.5416 0.103 Uiso 1 1 calc R
C17 C 0.4686(17) 0.2362(7) 0.580(3) 0.072(6) Uani 1 1 d .
H17 H 0.4036 0.2527 0.5529 0.086 Uiso 1 1 calc R
C18 C 0.5776(15) 0.2577(6) 0.630(3) 0.065(5) Uani 1 1 d .
C19 C 0.670(3) 0.2311(8) 0.687(3) 0.107(10) Uani 1 1 d .
H19 H 0.7403 0.2432 0.7412 0.128 Uiso 1 1 calc R
C20 C 0.6619(16) 0.1883(7) 0.664(3) 0.069(5) Uani 1 1 d .
H20 H 0.7265 0.1717 0.6871 0.082 Uiso 1 1 calc R
C21 C 0.579(3) 0.3041(11) 0.648(3) 0.099(8) Uani 1 1 d .
C22 C 0.855(3) 0.9829(9) 0.801(5) 0.127(11) Uani 1 1 d .
H22A H 0.8706 0.9708 0.9276 0.191 Uiso 1 1 calc R
H22B H 0.8852 1.0115 0.8082 0.191 Uiso 1 1 calc R
H22C H 0.8881 0.9653 0.7224 0.191 Uiso 1 1 calc R
C23 C 0.729(4) 0.9848(9) 0.714(5) 0.114(10) Uani 1 1 d .
N1 N 0.179(2) 0.0492(8) 0.708(4) 0.119(8) Uani 1 1 d .
N2 N -0.167(2) 0.0650(9) 0.494(3) 0.124(8) Uani 1 1 d .
N3 N 0.274(2) 0.3830(7) 0.726(4) 0.115(8) Uani 1 1 d .
N4 N -0.065(2) 0.3978(8) 0.521(4) 0.109(8) Uani 1 1 d .
N5 N 0.5528(15) 0.0966(5) 0.757(3) 0.077(5) Uani 1 1 d .
N6 N 0.5795(19) 0.0346(6) 1.256(3) 0.099(6) Uani 1 1 d .
H6A H 0.5207 0.0284 1.2923 0.119 Uiso 1 1 calc R
H6B H 0.6446 0.0279 1.3278 0.119 Uiso 1 1 calc R
N7 N 0.584(3) 0.3386(8) 0.651(4) 0.140(12) Uani 1 1 d .
N8 N 0.644(2) 0.9849(11) 0.657(5) 0.135(11) Uani 1 1 d .
Pt1 Pt 0.05836(6) 0.22317(3) 0.60041(10) 0.0634(3) Uani 1 1 d .
S1 S 0.1758(4) 0.16600(18) 0.6810(8) 0.0718(13) Uani 1 1 d .
S2 S -0.0882(4) 0.17761(19) 0.5073(8) 0.0747(14) Uani 1 1 d .
S3 S 0.2038(4) 0.26821(15) 0.6871(7) 0.0614(11) Uani 1 1 d .
S4 S -0.0600(4) 0.2799(2) 0.5306(8) 0.0764(15) Uani 1 1 d .

loop_
_atom_site_aniso_label
_atom_site_aniso_U_11
_atom_site_aniso_U_22
_atom_site_aniso_U_33
_atom_site_aniso_U_23
_atom_site_aniso_U_13
_atom_site_aniso_U_12
C1 0.063(9) 0.106(12) 0.058(8) -0.009(7) 0.028(6) -0.050(9)
C2 0.068(16) 0.11(2) 0.13(2) 0.012(17) 0.003(14) -0.020(15)
C3 0.055(13) 0.13(2) 0.069(12) -0.001(12) 0.025(10) -0.021(12)
C4 0.077(17) 0.16(3) 0.080(16) 0.019(16) 0.020(12) -0.033(18)
C5 0.051(11) 0.123(17) 0.048(10) -0.005(10) 0.019(8) -0.012(11)
C6 0.061(13) 0.091(15) 0.076(13) -0.009(11) 0.027(10) -0.001(12)
C7 0.063(9) 0.106(12) 0.058(8) -0.009(7) 0.028(6) -0.050(9)
C8 0.061(15) 0.18(3) 0.064(13) -0.018(16) 0.030(11) -0.046(18)
C9 0.062(14) 0.088(15) 0.12(2) -0.005(14) 0.039(13) -0.014(11)
C10 0.073(16) 0.088(15) 0.102(18) -0.018(14) 0.005(13) 0.028(13)
C11 0.12(2) 0.042(10) 0.074(13) -0.012(10) 0.002(13) 0.004(11)
C12 0.053(13) 0.072(14) 0.17(2) 0.029(15) 0.037(14) -0.006(11)
C13 0.057(13) 0.078(14) 0.116(18) 0.002(13) 0.024(12) -0.003(11)
C14 0.101(19) 0.098(17) 0.080(15) -0.002(13) 0.005(13) 0.028(14)
C15 0.088(16) 0.091(15) 0.059(11) -0.003(10) 0.031(10) 0.006(12)
C16 0.018(8) 0.13(2) 0.097(16) -0.033(14) -0.005(8) -0.006(10)
C17 0.049(12) 0.091(15) 0.081(13) 0.006(11) 0.029(10) 0.035(10)
C18 0.036(10) 0.058(10) 0.104(15) -0.007(10) 0.026(9) 0.015(8)
C19 0.15(3) 0.101(19) 0.056(13) 0.028(12) 0.001(14) -0.027(17)
C20 0.054(11) 0.084(14) 0.074(12) -0.008(10) 0.029(9) 0.003(10)
C21 0.14(2) 0.13(3) 0.036(10) -0.006(12) 0.038(12) -0.012(19)
C22 0.12(3) 0.088(18) 0.19(3) 0.024(19) 0.07(2) 0.016(17)
C23 0.16(3) 0.075(16) 0.12(2) 0.015(15) 0.06(2) 0.00(2)
N1 0.094(18) 0.096(16) 0.15(2) -0.004(15) 0.000(15) 0.007(14)
N2 0.090(17) 0.15(2) 0.121(18) -0.010(15) 0.017(13) -0.053(16)
N3 0.080(15) 0.086(14) 0.16(2) 0.004(14) 0.007(14) 0.014(12)
N4 0.078(16) 0.107(17) 0.15(2) 0.005(15) 0.047(14) -0.009(13)
N5 0.063(11) 0.064(10) 0.098(13) -0.008(9) 0.011(9) 0.004(8)
N6 0.086(14) 0.083(12) 0.126(17) 0.004(12) 0.025(12) -0.021(11)
N7 0.21(3) 0.073(14) 0.13(2) 0.043(14) 0.035(19) -0.013(17)
N8 0.083(18) 0.17(3) 0.15(2) 0.016(19) 0.033(18) -0.031(19)
Pt1 0.0418(4) 0.1021(6) 0.0508(4) -0.0047(4) 0.0201(3) -0.0101(4)
S1 0.048(3) 0.085(3) 0.086(3) -0.010(3) 0.023(2) -0.017(2)
S2 0.044(3) 0.103(4) 0.078(3) 0.000(3) 0.019(2) -0.011(2)
S3 0.032(2) 0.080(3) 0.072(3) -0.001(2) 0.0130(19) -0.0014(19)
S4 0.042(3) 0.118(4) 0.071(3) -0.007(3) 0.017(2) -0.021(3)

loop_
_atom_type_symbol
_atom_type_description
_atom_type_scat_dispersion_real
_atom_type_scat_dispersion_imag
_atom_type_scat_source
C C 0.0033 0.0016 'International Tables Vol C Tables 4.2.6.8 and 6.1.1.4'
H H 0.0000 0.0000 'International Tables Vol C Tables 4.2.6.8 and 6.1.1.4'
N N 0.0061 0.0033 'International Tables Vol C Tables 4.2.6.8 and 6.1.1.4'
S S 0.1246 0.1234 'International Tables Vol C Tables 4.2.6.8 and 6.1.1.4'
Pt Pt -1.7033 8.3905 'International Tables Vol C Tables 4.2.6.8 and 6.1.1.4'

loop_
_geom_angle_atom_site_label_1
_geom_angle_atom_site_label_2
_geom_angle_atom_site_label_3
_geom_angle
C3 C1 C2 134(2)
C3 C1 S1 116(2)
C2 C1 S1 109.0(16)
N1 C2 C1 174(4)
C1 C3 C4 112(2)
C1 C3 S2 131(2)
C4 C3 S2 117.0(18)
N2 C4 C3 169(3)
C7 C5 C6 126(2)
C7 C5 S3 111.6(17)
C6 C5 S3 122.7(15)
N3 C6 C5 167(2)
C5 C7 S4 137(2)
C5 C7 C8 106.8(17)
S4 C7 C8 115.8(16)
N4 C8 C7 173(3)
N5 C9 C10 121(2)
N5 C9 H9 119.7
C10 C9 H9 119.7
C9 C10 C11 117(2)
C9 C10 H10 121.3
C11 C10 H10 121.3
N6 C11 C12 125(3)
N6 C11 C10 120(2)
C12 C11 C10 115(2)
C13 C12 C11 127(2)
C13 C12 H12 116.7
C11 C12 H12 116.7
N5 C13 C12 117(2)
N5 C13 H13 121.5
C12 C13 H13 121.5
C15 C14 N5 115.2(18)
C15 C14 H14A 108.5
N5 C14 H14A 108.5
C15 C14 H14B 108.5
N5 C14 H14B 108.5
H14A C14 H14B 107.5
C16 C15 C20 118(2)
C16 C15 C14 121(2)
C20 C15 C14 121(2)
C17 C16 C15 121.7(19)
C17 C16 H16 119.2
C15 C16 H16 119.2
C16 C17 C18 121.0(16)
C16 C17 H17 119.5
C18 C17 H17 119.5
C19 C18 C21 126(2)
C19 C18 C17 116.1(19)
C21 C18 C17 117.5(18)
C20 C19 C18 122(3)
C20 C19 H19 119.2
C18 C19 H19 119.2
C19 C20 C15 121(2)
C19 C20 H20 119.5
C15 C20 H20 119.5
N7 C21 C18 174(3)
C23 C22 H22A 109.5
C23 C22 H22B 109.5
H22A C22 H22B 109.5
C23 C22 H22C 109.5
H22A C22 H22C 109.5
H22B C22 H22C 109.5
N8 C23 C22 178(4)
C13 N5 C9 123(2)
C13 N5 C14 120.3(19)
C9 N5 C14 117(2)
C11 N6 H6A 120.0
C11 N6 H6B 120.0
H6A N6 H6B 120.0
S3 Pt1 S2 178.94(19)
S3 Pt1 S4 90.10(18)
S2 Pt1 S4 90.0(2)
S3 Pt1 S1 90.20(17)
S2 Pt1 S1 89.8(2)
S4 Pt1 S1 177.91(19)
C1 S1 Pt1 101.1(8)
C3 S2 Pt1 101.4(8)
C5 S3 Pt1 103.5(7)
C7 S4 Pt1 97.5(10)

loop_
_geom_bond_atom_site_label_1
_geom_bond_atom_site_label_2
_geom_bond_distance
C1 C3 1.23(3)
C1 C2 1.46(4)
C1 S1 1.873(18)
C2 N1 1.08(3)
C3 C4 1.50(4)
C3 S2 1.69(3)
C4 N2 1.14(3)
C5 C7 1.39(3)
C5 C6 1.42(3)
C5 S3 1.71(2)
C6 N3 1.16(3)
C7 S4 1.519(18)
C7 C8 1.63(4)
C8 N4 1.17(4)
C9 N5 1.36(3)
C9 C10 1.38(3)
C9 H9 0.9300
C10 C11 1.46(4)
C10 H10 0.9300
C11 N6 1.28(3)
C11 C12 1.35(3)
C12 C13 1.34(3)
C12 H12 0.9300
C13 N5 1.33(3)
C13 H13 0.9300
C14 C15 1.45(3)
C14 N5 1.48(3)
C14 H14A 0.9700
C14 H14B 0.9700
C15 C16 1.39(3)
C15 C20 1.41(3)
C16 C17 1.31(3)
C16 H16 0.9300
C17 C18 1.46(3)
C17 H17 0.9300
C18 C19 1.39(4)
C18 C21 1.45(4)
C19 C20 1.34(3)
C19 H19 0.9300
C20 H20 0.9300
C21 N7 1.07(3)
C22 C23 1.52(5)
C22 H22A 0.9600
C22 H22B 0.9600
C22 H22C 0.9600
C23 N8 1.02(4)
N6 H6A 0.8600
N6 H6B 0.8600
Pt1 S3 2.235(5)
Pt1 S2 2.259(5)
Pt1 S4 2.262(6)
Pt1 S1 2.272(6)
